data_4509253
loop_
_publ_author_name
'Sun, Qian'
'Yue, Qi'
'Zhang, Jian-Yong'
'Wang, Li'
'Li, Xue'
'Gao, En-Qing'

_publ_section_title
;
 Hydrothermal Synthesis, Structures, and Properties of Manganese(II) and
 Zinc(II) Coordination Polymers with Different Phenylenediacrylates
;
_journal_issue 5
_journal_name_full 'Crystal Growth &amp; Design'
_journal_page_first 2310
_journal_paper_doi 10.1021/cg8011266
_journal_volume 9
_journal_year 2009
_chemical_formula_sum 'C38 H26 N4 O8 Zn2'
_chemical_formula_weight 797.37
_chemical_name_systematic
; 
 ? 
;
_space_group_IT_number 29
_symmetry_cell_setting orthorhombic
_symmetry_space_group_name_Hall 'P 2c -2ac'
_symmetry_space_group_name_H-M 'P c a 21'
_atom_sites_solution_hydrogens geom
_atom_sites_solution_primary direct
_atom_sites_solution_secondary difmap
_audit_creation_method SHELXL-97
_cell_angle_alpha 90.00
_cell_angle_beta 90.00
_cell_angle_gamma 90.00
_cell_formula_units_Z 4
_cell_length_a 9.5932(11)
_cell_length_b 9.8128(11)
_cell_length_c 38.681(4)
_cell_measurement_reflns_used 2135
_cell_measurement_temperature 293(2)
_cell_measurement_theta_max 19.87
_cell_measurement_theta_min 2.33
_cell_volume 3641.3(7)
_computing_cell_refinement 'Bruker SMART'
_computing_data_collection 'Bruker SMART'
_computing_data_reduction 'Bruker SAINT'
_computing_molecular_graphics 'Bruker SHELXTL'
_computing_publication_material 'Bruker SHELXTL'
_computing_structure_refinement 'SHELXL-97 (Sheldrick, 1997)'
_computing_structure_solution 'SHELXS-97 (Sheldrick, 1990)'
_diffrn_ambient_temperature 293(2)
_diffrn_measured_fraction_theta_full 0.993
_diffrn_measured_fraction_theta_max 0.993
_diffrn_measurement_device_type 'CCD area detector'
_diffrn_measurement_method 'phi and omega scans'
_diffrn_radiation_monochromator graphite
_diffrn_radiation_source 'fine-focus sealed tube'
_diffrn_radiation_type MoK\a
_diffrn_radiation_wavelength 0.71073
_diffrn_reflns_av_R_equivalents 0.1090
_diffrn_reflns_av_sigmaI/netI 0.1032
_diffrn_reflns_limit_h_max 11
_diffrn_reflns_limit_h_min -11
_diffrn_reflns_limit_k_max 11
_diffrn_reflns_limit_k_min -12
_diffrn_reflns_limit_l_max 26
_diffrn_reflns_limit_l_min -47
_diffrn_reflns_number 20354
_diffrn_reflns_theta_full 26.01
_diffrn_reflns_theta_max 26.01
_diffrn_reflns_theta_min 2.08
_exptl_absorpt_coefficient_mu 1.374
_exptl_absorpt_correction_T_max 0.7706
_exptl_absorpt_correction_T_min 0.6832
_exptl_absorpt_correction_type multi-scan
_exptl_crystal_colour colorless
_exptl_crystal_density_diffrn 1.454
_exptl_crystal_density_method 'not measured'
_exptl_crystal_description block
_exptl_crystal_F_000 1624
_exptl_crystal_size_max 0.3
_exptl_crystal_size_mid 0.25
_exptl_crystal_size_min 0.2
_refine_diff_density_max 0.648
_refine_diff_density_min -1.117
_refine_diff_density_rms 0.102
_refine_ls_abs_structure_details 'Flack (1983), 1687 Friedel pairs'
_refine_ls_abs_structure_Flack 0.01(24)
_refine_ls_extinction_method none
_refine_ls_goodness_of_fit_ref 1.057
_refine_ls_hydrogen_treatment constr
_refine_ls_matrix_type full
_refine_ls_number_parameters 470
_refine_ls_number_reflns 5297
_refine_ls_number_restraints 1
_refine_ls_restrained_S_all 1.056
_refine_ls_R_factor_all 0.1288
_refine_ls_R_factor_gt 0.0740
_refine_ls_shift/su_max 0.003
_refine_ls_shift/su_mean 0.000
_refine_ls_structure_factor_coef Fsqd
_refine_ls_weighting_details 'calc w=1/[\s^2^(Fo^2^)+(0.0778P)^2^+5.4075P] where P=(Fo^2^+2Fc^2^)/3'
_refine_ls_weighting_scheme calc
_refine_ls_wR_factor_gt 0.1564
_refine_ls_wR_factor_ref 0.1827
_reflns_number_gt 3340
_reflns_number_total 5297
_reflns_threshold_expression >2sigma(I)
_cod_data_source_file cg8011266sup1.cif
_cod_data_source_block 1
_cod_depositor_comments
;
The following automatic conversions were performed:

'_symmetry_cell_setting' value 'Orthorhombic' changed to
'orthorhombic' according to
/home/saulius/struct/CIF-dictionaries/cif_core.dic dictionary named
'cif_core.dic' version 2.4.2 from 2011-04-26.

Automatic conversion script
Id: cif_fix_values 1891 2012-01-12 08:04:46Z andrius 
;
_cod_original_sg_symbol_H-M 'Pca2(1) '
_cod_database_code 4509253

loop_
_symmetry_equiv_pos_as_xyz
'x, y, z'
'-x, -y, z+1/2'
'x+1/2, -y, z'
'-x+1/2, y, z+1/2'

loop_
_atom_site_label
_atom_site_type_symbol
_atom_site_fract_x
_atom_site_fract_y
_atom_site_fract_z
_atom_site_U_iso_or_equiv
_atom_site_adp_type
_atom_site_occupancy
_atom_site_symmetry_multiplicity
_atom_site_calc_flag
_atom_site_refinement_flags
Zn1 Zn 0.14525(13) 0.65293(12) 0.14166(4) 0.0370(3) Uani 1 1 d .
Zn2 Zn 0.09941(13) -0.15069(13) 0.48202(4) 0.0379(3) Uani 1 1 d .
C1 C -0.1174(13) 0.5068(10) 0.1266(5) 0.026(3) Uani 1 1 d .
H1A H -0.1040 0.4833 0.1497 0.031 Uiso 1 1 calc R
C2 C 0.3355(12) -0.0117(13) 0.4946(5) 0.042(4) Uani 1 1 d .
H2A H 0.3085 0.0233 0.4732 0.050 Uiso 1 1 calc R
C3 C 0.2152(15) 0.5623(11) 0.2050(4) 0.046(3) Uani 1 1 d .
C4 C 0.231(3) 0.4905(16) 0.2390(8) 0.100(9) Uani 1 1 d .
H4A H 0.3075 0.5058 0.2532 0.120 Uiso 1 1 calc R
C5 C 0.124(2) 0.3980(19) 0.2485(5) 0.085(6) Uani 1 1 d .
H5A H 0.0507 0.3849 0.2330 0.102 Uiso 1 1 calc R
C6 C 0.121(2) 0.322(2) 0.2812(5) 0.104(7) Uani 1 1 d .
C7 C 0.023(3) 0.231(2) 0.2867(5) 0.136(10) Uani 1 1 d .
H7A H -0.0468 0.2180 0.2704 0.163 Uiso 1 1 calc R
C8 C 0.024(3) 0.154(2) 0.3165(6) 0.145(5) Uani 1 1 d .
H8A H -0.0405 0.0835 0.3188 0.174 Uiso 1 1 calc R
C9 C 0.215(3) 0.344(2) 0.3066(6) 0.144(5) Uani 1 1 d .
H9A H 0.2858 0.4074 0.3031 0.174 Uiso 1 1 calc R
C10 C 0.209(3) 0.270(2) 0.3393(6) 0.145(5) Uani 1 1 d .
H10A H 0.2717 0.2905 0.3569 0.174 Uiso 1 1 calc R
C11 C 0.1193(18) 0.1777(17) 0.3440(6) 0.074(5) Uani 1 1 d .
C12 C 0.1098(19) 0.096(2) 0.3773(5) 0.080(6) Uani 1 1 d .
H12A H 0.1735 0.1203 0.3943 0.096 Uiso 1 1 calc R
C13 C 0.035(2) 0.0067(15) 0.3848(4) 0.056(5) Uani 1 1 d .
H13A H -0.0252 -0.0235 0.3677 0.067 Uiso 1 1 calc R
C14 C 0.0267(16) -0.0651(15) 0.4194(4) 0.054(4) Uani 1 1 d .
C15 C -0.0639(14) 0.7961(14) 0.1931(4) 0.058(4) Uani 1 1 d .
H15A H -0.0901 0.7089 0.2000 0.069 Uiso 1 1 calc R
C16 C -0.1260(18) 0.9034(16) 0.2116(4) 0.068(5) Uani 1 1 d .
H16A H -0.1892 0.8874 0.2294 0.081 Uiso 1 1 calc R
C17 C -0.0898(17) 1.0278(16) 0.2025(5) 0.056(5) Uani 1 1 d .
H17A H -0.1273 1.1010 0.2147 0.067 Uiso 1 1 calc R
C18 C 0.0052(12) 1.0554(13) 0.1745(4) 0.0407(19) Uani 1 1 d .
C19 C 0.0466(19) 1.1966(15) 0.1619(5) 0.062(5) Uani 1 1 d .
H19A H 0.0016 1.2754 0.1693 0.075 Uiso 1 1 calc R
C20 C 0.1493(14) 1.1985(12) 0.1402(6) 0.050(3) Uani 1 1 d .
H20A H 0.1869 1.2839 0.1355 0.061 Uiso 1 1 calc R
C21 C 0.2106(13) 1.0900(13) 0.1229(4) 0.0412(19) Uani 1 1 d .
C22 C 0.3164(14) 1.0911(13) 0.0973(4) 0.044(3) Uani 1 1 d .
H22A H 0.3511 1.1745 0.0899 0.053 Uiso 1 1 calc R
C23 C 0.3692(15) 0.9752(14) 0.0833(4) 0.0412(19) Uani 1 1 d .
H23A H 0.4394 0.9782 0.0667 0.049 Uiso 1 1 calc R
C24 C 0.3144(15) 0.8522(14) 0.0946(4) 0.049(3) Uani 1 1 d .
H24A H 0.3447 0.7731 0.0837 0.059 Uiso 1 1 calc R
C25 C 0.1645(13) 0.9497(12) 0.1332(4) 0.038(3) Uani 1 1 d .
C26 C 0.0630(13) 0.9340(13) 0.1602(4) 0.039(3) Uani 1 1 d .
C27 C -0.0748(13) -0.3375(13) 0.5290(4) 0.042(2) Uani 1 1 d .
H27A H -0.1153 -0.2582 0.5375 0.050 Uiso 1 1 calc R
C28 C -0.120(2) -0.4619(17) 0.5427(5) 0.070(5) Uani 1 1 d .
H28A H -0.1864 -0.4634 0.5604 0.083 Uiso 1 1 calc R
C29 C -0.0667(15) -0.5826(17) 0.5299(5) 0.061(5) Uani 1 1 d .
H29A H -0.0918 -0.6666 0.5391 0.073 Uiso 1 1 calc R
C30 C 0.0277(14) -0.5727(12) 0.5021(4) 0.046(3) Uani 1 1 d .
C31 C 0.0921(13) -0.6959(12) 0.4881(7) 0.060(6) Uani 1 1 d .
H31A H 0.0742 -0.7821 0.4970 0.072 Uiso 1 1 calc R
C32 C 0.1861(13) -0.6739(12) 0.4592(4) 0.043(4) Uani 1 1 d .
H32A H 0.2179 -0.7494 0.4470 0.051 Uiso 1 1 calc R
C33 C 0.2285(17) -0.5524(13) 0.4495(4) 0.056(4) Uani 1 1 d .
C34 C 0.3367(18) -0.5377(18) 0.4246(4) 0.052(4) Uani 1 1 d .
H34A H 0.3830 -0.6130 0.4156 0.062 Uiso 1 1 calc R
C35 C 0.3698(15) -0.4080(15) 0.4144(4) 0.054(4) Uani 1 1 d .
H35A H 0.4374 -0.3945 0.3975 0.064 Uiso 1 1 calc R
C36 C 0.3015(15) -0.2934(14) 0.4296(4) 0.056(4) Uani 1 1 d .
H36A H 0.3242 -0.2049 0.4231 0.067 Uiso 1 1 calc R
C37 C 0.1738(12) -0.4416(13) 0.4643(4) 0.038(3) Uani 1 1 d .
C38 C 0.0704(13) -0.4511(14) 0.4914(4) 0.042(2) Uani 1 1 d .
N1 N 0.0206(11) -0.3249(11) 0.5051(3) 0.049(3) Uani 1 1 d .
N2 N 0.2048(10) -0.3175(10) 0.4532(3) 0.032(3) Uani 1 1 d .
N3 N 0.0264(13) 0.8013(10) 0.1673(4) 0.050(3) Uani 1 1 d .
N4 N 0.2228(10) 0.8392(9) 0.1197(3) 0.031(2) Uani 1 1 d .
O4 O 0.4592(10) 0.0291(8) 0.5105(3) 0.042(2) Uani 1 1 d .
O7 O 0.1178(13) -0.0225(10) 0.4419(4) 0.057(3) Uani 1 1 d .
O3 O 0.2668(9) -0.0926(9) 0.5094(2) 0.047(2) Uani 1 1 d .
O6 O 0.2968(11) 0.6564(10) 0.2006(3) 0.073(3) Uani 1 1 d .
O5 O 0.1402(13) 0.5233(10) 0.1814(4) 0.053(3) Uani 1 1 d .
O2 O -0.2102(11) 0.4586(9) 0.1145(3) 0.050(3) Uani 1 1 d .
O8 O -0.0544(10) -0.1590(9) 0.4235(3) 0.065(3) Uani 1 1 d .
O1 O -0.0221(8) 0.5918(7) 0.1142(2) 0.041(2) Uani 1 1 d .

loop_
_atom_site_aniso_label
_atom_site_aniso_U_11
_atom_site_aniso_U_22
_atom_site_aniso_U_33
_atom_site_aniso_U_23
_atom_site_aniso_U_13
_atom_site_aniso_U_12
Zn1 0.0374(7) 0.0344(6) 0.0392(8) 0.0014(9) 0.0027(6) -0.0013(6)
Zn2 0.0359(7) 0.0390(7) 0.0388(8) 0.0041(9) 0.0005(6) -0.0027(6)
C1 0.015(3) 0.032(6) 0.029(8) 0.009(5) -0.006(5) 0.005(4)
C2 0.035(8) 0.050(8) 0.039(10) 0.003(6) -0.001(7) -0.007(5)
C3 0.064(9) 0.020(6) 0.052(10) 0.013(6) 0.005(8) -0.003(6)
C4 0.066(13) 0.078(13) 0.16(3) -0.027(13) 0.040(14) -0.015(9)
C5 0.120(14) 0.084(12) 0.051(12) 0.048(10) -0.003(9) -0.041(10)
C6 0.151(19) 0.131(18) 0.032(11) 0.044(12) -0.024(11) -0.012(14)
C7 0.19(3) 0.145(17) 0.068(14) 0.060(14) -0.040(15) -0.091(18)
C8 0.235(14) 0.119(8) 0.080(8) 0.045(7) -0.033(9) -0.085(9)
C9 0.233(14) 0.117(8) 0.082(8) 0.044(6) -0.032(9) -0.084(8)
C10 0.236(14) 0.118(8) 0.080(8) 0.045(7) -0.032(9) -0.085(9)
C11 0.091(12) 0.061(10) 0.069(14) -0.011(9) 0.025(9) -0.030(8)
C12 0.102(15) 0.076(12) 0.062(14) -0.032(11) 0.003(10) 0.036(10)
C13 0.097(15) 0.058(10) 0.012(8) 0.007(6) -0.019(8) -0.021(8)
C14 0.060(10) 0.070(10) 0.031(8) 0.020(8) 0.006(7) 0.016(8)
C15 0.052(9) 0.056(8) 0.065(10) 0.004(8) 0.019(8) -0.002(7)
C16 0.100(13) 0.062(9) 0.041(10) 0.004(8) 0.028(9) 0.008(9)
C17 0.058(10) 0.046(9) 0.063(12) -0.032(9) 0.000(9) 0.007(8)
C18 0.030(4) 0.050(4) 0.041(5) -0.011(4) 0.007(3) 0.002(3)
C19 0.089(13) 0.041(7) 0.057(11) 0.017(7) -0.025(10) 0.015(8)
C20 0.059(8) 0.042(7) 0.051(9) 0.024(9) -0.001(8) -0.012(6)
C21 0.031(4) 0.051(4) 0.041(5) -0.012(4) 0.007(3) 0.003(3)
C22 0.054(9) 0.037(6) 0.040(8) -0.007(7) -0.011(7) -0.015(6)
C23 0.033(4) 0.049(4) 0.042(5) -0.011(4) 0.008(3) 0.003(3)
C24 0.051(8) 0.052(7) 0.045(8) 0.007(7) 0.007(6) -0.006(7)
C25 0.049(7) 0.022(5) 0.041(9) 0.010(5) -0.003(6) 0.001(5)
C26 0.042(7) 0.039(8) 0.035(8) -0.014(6) -0.012(6) 0.002(6)
C27 0.036(5) 0.049(5) 0.041(6) 0.002(5) -0.011(4) 0.002(4)
C28 0.091(13) 0.070(10) 0.048(10) 0.035(9) -0.011(9) -0.050(10)
C29 0.044(9) 0.062(10) 0.077(13) 0.030(9) 0.000(8) 0.008(8)
C30 0.050(8) 0.040(7) 0.050(9) 0.006(6) -0.016(7) -0.001(6)
C31 0.051(8) 0.027(6) 0.103(18) -0.002(9) -0.023(9) 0.013(5)
C32 0.031(7) 0.028(7) 0.068(11) -0.002(6) -0.014(7) 0.010(5)
C33 0.078(10) 0.028(7) 0.063(10) 0.006(7) -0.035(9) 0.005(7)
C34 0.065(10) 0.066(9) 0.025(8) 0.018(8) 0.010(8) 0.008(9)
C35 0.042(8) 0.065(9) 0.054(10) -0.011(8) 0.008(7) 0.015(7)
C36 0.073(10) 0.049(7) 0.045(9) 0.012(7) 0.015(8) -0.004(7)
C37 0.017(5) 0.055(9) 0.043(9) 0.011(7) -0.008(6) -0.004(5)
C38 0.034(5) 0.050(6) 0.041(6) 0.002(5) -0.010(4) 0.002(4)
N1 0.045(7) 0.067(7) 0.034(7) 0.012(6) -0.004(5) 0.010(5)
N2 0.030(5) 0.043(6) 0.021(6) -0.013(5) -0.009(4) 0.005(4)
N3 0.062(8) 0.026(5) 0.063(9) 0.019(5) -0.010(7) -0.023(5)
N4 0.029(5) 0.027(5) 0.037(6) -0.004(5) 0.005(4) -0.007(4)
O4 0.041(6) 0.047(4) 0.038(6) 0.004(5) -0.015(4) -0.011(4)
O7 0.062(8) 0.053(6) 0.056(10) -0.008(6) -0.001(6) 0.023(5)
O3 0.045(5) 0.060(5) 0.038(5) -0.001(5) 0.004(4) -0.022(4)
O6 0.075(7) 0.067(6) 0.077(8) 0.015(6) -0.001(6) -0.015(5)
O5 0.076(8) 0.049(6) 0.036(8) 0.020(5) -0.013(6) -0.014(5)
O2 0.046(6) 0.054(5) 0.050(7) 0.011(6) -0.001(5) -0.022(5)
O8 0.055(6) 0.063(6) 0.078(8) 0.031(6) 0.005(5) -0.012(5)
O1 0.038(5) 0.038(4) 0.047(6) 0.005(4) 0.002(4) 0.000(4)

loop_
_atom_type_symbol
_atom_type_description
_atom_type_scat_dispersion_real
_atom_type_scat_dispersion_imag
_atom_type_scat_source
C C 0.0033 0.0016 'International Tables Vol C Tables 4.2.6.8 and 6.1.1.4'
H H 0.0000 0.0000 'International Tables Vol C Tables 4.2.6.8 and 6.1.1.4'
N N 0.0061 0.0033 'International Tables Vol C Tables 4.2.6.8 and 6.1.1.4'
O O 0.0106 0.0060 'International Tables Vol C Tables 4.2.6.8 and 6.1.1.4'
Zn Zn 0.2839 1.4301 'International Tables Vol C Tables 4.2.6.8 and 6.1.1.4'

loop_
_geom_angle_atom_site_label_1
_geom_angle_atom_site_label_2
_geom_angle_atom_site_label_3
_geom_angle
_geom_angle_site_symmetry_1
_geom_angle_site_symmetry_3
O5 Zn1 O1 101.3(4) . .
O5 Zn1 O2 94.1(5) . 3_565
O1 Zn1 O2 96.3(4) . 3_565
O5 Zn1 N3 93.6(5) . .
O1 Zn1 N3 91.3(4) . .
O2 Zn1 N3 167.9(4) 3_565 .
O5 Zn1 N4 148.8(5) . .
O1 Zn1 N4 108.7(4) . .
O2 Zn1 N4 91.0(4) 3_565 .
N3 Zn1 N4 77.6(4) . .
O7 Zn2 O3 99.2(5) . .
O7 Zn2 N1 152.1(5) . .
O3 Zn2 N1 107.4(4) . .
O7 Zn2 O4 96.0(4) . 3_455
O3 Zn2 O4 94.3(4) . 3_455
N1 Zn2 O4 90.5(4) . 3_455
O7 Zn2 N2 91.9(4) . .
O3 Zn2 N2 96.3(4) . .
N1 Zn2 N2 77.0(4) . .
O4 Zn2 N2 165.6(4) 3_455 .
O2 C1 O1 131.9(17) . .
O2 C1 H1A 114.1 . .
O1 C1 H1A 114.1 . .
O3 C2 O4 116.9(15) . .
O3 C2 H2A 121.5 . .
O4 C2 H2A 121.5 . .
O6 C3 O5 120.6(14) . .
O6 C3 C4 114.5(15) . .
O5 C3 C4 124.4(14) . .
C5 C4 C3 117(2) . .
C5 C4 H4A 121.5 . .
C3 C4 H4A 121.5 . .
C4 C5 C6 124(2) . .
C4 C5 H5A 117.9 . .
C6 C5 H5A 117.9 . .
C7 C6 C9 118.1(19) . .
C7 C6 C5 120(2) . .
C9 C6 C5 122(2) . .
C6 C7 C8 120(2) . .
C6 C7 H7A 119.8 . .
C8 C7 H7A 119.8 . .
C7 C8 C11 123(2) . .
C7 C8 H8A 118.7 . .
C11 C8 H8A 118.7 . .
C6 C9 C10 121(2) . .
C6 C9 H9A 119.3 . .
C10 C9 H9A 119.3 . .
C11 C10 C9 121(2) . .
C11 C10 H10A 119.7 . .
C9 C10 H10A 119.7 . .
C10 C11 C8 117(2) . .
C10 C11 C12 123(2) . .
C8 C11 C12 120.4(15) . .
C13 C12 C11 130.1(19) . .
C13 C12 H12A 114.9 . .
C11 C12 H12A 114.9 . .
C12 C13 C14 127.1(18) . .
C12 C13 H13A 116.5 . .
C14 C13 H13A 116.5 . .
O8 C14 O7 125.8(14) . .
O8 C14 C13 120.2(15) . .
O7 C14 C13 113.8(14) . .
N3 C15 C16 129.3(13) . .
N3 C15 H15A 115.4 . .
C16 C15 H15A 115.4 . .
C17 C16 C15 116.5(15) . .
C17 C16 H16A 121.8 . .
C15 C16 H16A 121.8 . .
C16 C17 C18 122.8(14) . .
C16 C17 H17A 118.6 . .
C18 C17 H17A 118.6 . .
C26 C18 C17 112.3(13) . .
C26 C18 C19 122.4(13) . .
C17 C18 C19 125.2(13) . .
C20 C19 C18 114.8(13) . .
C20 C19 H19A 122.6 . .
C18 C19 H19A 122.6 . .
C19 C20 C21 128.6(12) . .
C19 C20 H20A 115.7 . .
C21 C20 H20A 115.7 . .
C20 C21 C22 129.3(13) . .
C20 C21 C25 116.7(12) . .
C22 C21 C25 113.9(11) . .
C23 C22 C21 122.7(12) . .
C23 C22 H22A 118.7 . .
C21 C22 H22A 118.7 . .
C22 C23 C24 117.5(14) . .
C22 C23 H23A 121.3 . .
C24 C23 H23A 121.3 . .
N4 C24 C23 124.8(13) . .
N4 C24 H24A 117.6 . .
C23 C24 H24A 117.6 . .
N4 C25 C26 119.1(10) . .
N4 C25 C21 121.3(11) . .
C26 C25 C21 119.5(11) . .
N3 C26 C18 127.9(14) . .
N3 C26 C25 114.8(11) . .
C18 C26 C25 117.2(12) . .
N1 C27 C28 124.7(14) . .
N1 C27 H27A 117.6 . .
C28 C27 H27A 117.6 . .
C29 C28 C27 119.5(17) . .
C29 C28 H28A 120.3 . .
C27 C28 H28A 120.3 . .
C28 C29 C30 117.1(14) . .
C28 C29 H29A 121.5 . .
C30 C29 H29A 121.5 . .
C38 C30 C29 119.8(14) . .
C38 C30 C31 119.9(15) . .
C29 C30 C31 119.8(14) . .
C32 C31 C30 115.2(12) . .
C32 C31 H31A 122.4 . .
C30 C31 H31A 122.4 . .
C33 C32 C31 123.1(13) . .
C33 C32 H32A 118.4 . .
C31 C32 H32A 118.4 . .
C32 C33 C37 119.7(17) . .
C32 C33 C34 120.7(15) . .
C37 C33 C34 119.5(14) . .
C35 C34 C33 117.3(16) . .
C35 C34 H34A 121.4 . .
C33 C34 H34A 121.4 . .
C34 C35 C36 120.6(15) . .
C34 C35 H35A 119.7 . .
C36 C35 H35A 119.7 . .
N2 C36 C35 117.6(12) . .
N2 C36 H36A 121.2 . .
C35 C36 H36A 121.2 . .
N2 C37 C33 121.5(14) . .
N2 C37 C38 116.6(12) . .
C33 C37 C38 121.8(13) . .
C30 C38 N1 124.1(13) . .
C30 C38 C37 119.6(13) . .
N1 C38 C37 116.2(12) . .
C27 N1 C38 114.5(12) . .
C27 N1 Zn2 129.7(10) . .
C38 N1 Zn2 115.7(9) . .
C36 N2 C37 123.1(11) . .
C36 N2 Zn2 122.2(9) . .
C37 N2 Zn2 114.3(9) . .
C15 N3 C26 110.8(13) . .
C15 N3 Zn1 133.3(9) . .
C26 N3 Zn1 115.0(10) . .
C24 N4 C25 119.6(11) . .
C24 N4 Zn1 127.3(8) . .
C25 N4 Zn1 113.1(8) . .
C2 O4 Zn2 118.3(10) . 3
C14 O7 Zn2 104.9(9) . .
C2 O3 Zn2 112.4(10) . .
C3 O5 Zn1 111.2(9) . .
C1 O2 Zn1 123.6(12) . 3_465
C1 O1 Zn1 123.0(9) . .

loop_
_geom_bond_atom_site_label_1
_geom_bond_atom_site_label_2
_geom_bond_distance
_geom_bond_site_symmetry_2
Zn1 O5 1.997(12) .
Zn1 O1 2.016(8) .
Zn1 O2 2.054(9) 3_565
Zn1 N3 2.099(13) .
Zn1 N4 2.149(9) .
Zn2 O7 2.004(15) .
Zn2 O3 2.006(8) .
Zn2 N1 2.072(11) .
Zn2 O4 2.109(9) 3_455
Zn2 N2 2.225(10) .
C1 O2 1.112(15) .
C1 O1 1.326(15) .
C1 H1A 0.9300 .
C2 O3 1.181(15) .
C2 O4 1.395(16) .
C2 H2A 0.9300 .
C3 O6 1.222(14) .
C3 O5 1.224(19) .
C3 C4 1.50(3) .
C4 C5 1.42(3) .
C4 H4A 0.9300 .
C5 C6 1.47(2) .
C5 H5A 0.9300 .
C6 C7 1.31(3) .
C6 C9 1.35(3) .
C7 C8 1.38(3) .
C7 H7A 0.9300 .
C8 C11 1.42(3) .
C8 H8A 0.9300 .
C9 C10 1.46(3) .
C9 H9A 0.9300 .
C10 C11 1.26(3) .
C10 H10A 0.9300 .
C11 C12 1.52(3) .
C12 C13 1.16(2) .
C12 H12A 0.9300 .
C13 C14 1.52(2) .
C13 H13A 0.9300 .
C14 O8 1.216(16) .
C14 O7 1.30(2) .
C15 N3 1.322(18) .
C15 C16 1.41(2) .
C15 H15A 0.9300 .
C16 C17 1.32(2) .
C16 H16A 0.9300 .
C17 C18 1.44(2) .
C17 H17A 0.9300 .
C18 C26 1.425(17) .
C18 C19 1.52(2) .
C19 C20 1.30(3) .
C19 H19A 0.9300 .
C20 C21 1.39(2) .
C20 H20A 0.9300 .
C21 C22 1.416(19) .
C21 C25 1.501(17) .
C22 C23 1.357(18) .
C22 H22A 0.9300 .
C23 C24 1.388(19) .
C23 H23A 0.9300 .
C24 N4 1.314(17) .
C24 H24A 0.9300 .
C25 N4 1.328(14) .
C25 C26 1.435(19) .
C26 N3 1.377(16) .
C27 N1 1.307(17) .
C27 C28 1.402(18) .
C27 H27A 0.9300 .
C28 C29 1.38(2) .
C28 H28A 0.9300 .
C29 C30 1.41(2) .
C29 H29A 0.9300 .
C30 C38 1.328(19) .
C30 C31 1.46(2) .
C31 C32 1.45(3) .
C31 H31A 0.9300 .
C32 C33 1.314(18) .
C32 H32A 0.9300 .
C33 C37 1.33(2) .
C33 C34 1.42(2) .
C34 C35 1.369(19) .
C34 H34A 0.9300 .
C35 C36 1.426(18) .
C35 H35A 0.9300 .
C36 N2 1.323(16) .
C36 H36A 0.9300 .
C37 N2 1.325(15) .
C37 C38 1.448(19) .
C38 N1 1.429(17) .
O4 Zn2 2.109(10) 3
O2 Zn1 2.054(9) 3_465
